data_2009269
loop_
_publ_author_name
'Alexander Kuhl'
'Farrugia, Louis J.'
'Philip J. Kocie\'nski'

_publ_section_title
;Absolute configuration of
 <i>exo</i>-<i>syn</i>-<i>syn</i>-dicarbonyl(\h^5^-cyclopentadienyl)[(1,2,3-\h)-(1<i>R</i>,2<i>S</i>,3<i>S</i>)-1-phenylbut-2-en-1-yl]molybdenum(II)
;
_journal_issue 12
_journal_name_full 'Acta Crystallographica Section C'
_journal_page_first 2041
_journal_page_last 2043
_journal_paper_doi 10.1107/S0108270199010197
_journal_volume 55
_journal_year 1999
_chemical_formula_iupac '[Mo (C O)2 (C5 H5) (C10 H11)]'
_chemical_formula_moiety 'C17 H16 Mo O2'
_chemical_formula_sum 'C17 H16 Mo O2'
_chemical_formula_weight 348.24
_chemical_melting_point 343.5
_space_group_IT_number 19
_symmetry_cell_setting orthorhombic
_symmetry_space_group_name_Hall 'P 2ac 2ab'
_symmetry_space_group_name_H-M 'P 21 21 21'
_audit_creation_method 'WinGX routine CIF_UPDATE'
_cell_angle_alpha 90
_cell_angle_beta 90
_cell_angle_gamma 90
_cell_formula_units_Z 4
_cell_length_a 8.5420(5)
_cell_length_b 11.8734(7)
_cell_length_c 15.0938(5)
_cell_measurement_reflns_used 25
_cell_measurement_temperature 291(2)
_cell_measurement_theta_max 20.95
_cell_measurement_theta_min 3.68
_cell_volume 1530.85(14)
_computing_cell_refinement 'CAD-4 EXPRESS'
_computing_data_collection 'CAD-4 EXPRESS (Enraf Nonius, 1994)'
_computing_data_reduction 'XCAD4 (Harms & Wocadlo, 1995)'
_computing_molecular_graphics 'ORTEP-3 for Windows (Farrugia, 1997)'
_computing_publication_material 'WinGX (Farrugia, 1999)'
_computing_structure_refinement 'SHELXL97 (Sheldrick, 1997)'
_computing_structure_solution 'SIR92 (Altomare et al., 1993)'
_diffrn_measured_fraction_theta_full 0.999
_diffrn_measured_fraction_theta_max 0.999
_diffrn_measurement_device '\k-geometry diffractometer'
_diffrn_measurement_device_type 'Enraf Nonius Turbo CAD-4'
_diffrn_measurement_method 'non-profiled \w/2\q scans'
_diffrn_radiation_type MoK\a
_diffrn_radiation_wavelength 0.71073
_diffrn_reflns_av_R_equivalents 0.029
_diffrn_reflns_limit_h_max 1
_diffrn_reflns_limit_h_min -10
_diffrn_reflns_limit_k_max 2
_diffrn_reflns_limit_k_min -15
_diffrn_reflns_limit_l_max 2
_diffrn_reflns_limit_l_min -19
_diffrn_reflns_number 2605
_diffrn_reflns_theta_full 26.96
_diffrn_reflns_theta_max 26.96
_diffrn_reflns_theta_min 2.7
_diffrn_standards_decay_% 1
_diffrn_standards_interval_time 120
_diffrn_standards_number 4
_exptl_absorpt_coefficient_mu 0.855
_exptl_absorpt_correction_type none
_exptl_crystal_colour yellow
_exptl_crystal_density_diffrn 1.511
_exptl_crystal_density_method 'not measured'
_exptl_crystal_description 'hexagonal prism'
_exptl_crystal_F_000 704
_exptl_crystal_size_max 0.50
_exptl_crystal_size_mid 0.50
_exptl_crystal_size_min 0.45
_refine_diff_density_max 0.469
_refine_diff_density_min -0.518
_refine_ls_abs_structure_details 'Flack (1983)'
_refine_ls_abs_structure_Flack -0.06(6)
_refine_ls_extinction_coef 0.087(3)
_refine_ls_extinction_method 'SHELXL97 (Sheldrick, 1997)'
_refine_ls_goodness_of_fit_ref 1.056
_refine_ls_hydrogen_treatment constr
_refine_ls_matrix_type full
_refine_ls_number_parameters 184
_refine_ls_number_reflns 2408
_refine_ls_number_restraints 0
_refine_ls_restrained_S_all 1.056
_refine_ls_R_factor_gt 0.026
_refine_ls_shift/su_max 0.002
_refine_ls_structure_factor_coef Fsqd
_refine_ls_weighting_details 'calc w = 1/[\s^2^(Fo^2^)+(0.0503P)^2^+0.2169P] where P=(Fo^2^+2Fc^2^)/3'
_refine_ls_weighting_scheme calc
_refine_ls_wR_factor_ref 0.070
_reflns_number_gt 2291
_reflns_number_total 2408
_reflns_threshold_expression I>2\s(I)
_cod_data_source_file gd1047.cif
_cod_data_source_block pk4
_cod_database_code 2009269
_cod_database_fobs_code 2009269

loop_
_symmetry_equiv_pos_as_xyz
'x, y, z'
'-x+1/2, -y, z+1/2'
'x+1/2, -y+1/2, -z'
'-x, y+1/2, -z+1/2'

loop_
_atom_site_label
_atom_site_fract_x
_atom_site_fract_y
_atom_site_fract_z
_atom_site_U_iso_or_equiv
_atom_site_adp_type
_atom_site_calc_flag
_atom_site_refinement_flags
_atom_site_occupancy
_atom_site_disorder_assembly
_atom_site_disorder_group
_atom_site_type_symbol
C1 0.3567(5) 0.2117(3) 0.6688(2) 0.0573(8) Uani d . 1 . . C
H1 0.2614 0.1844 0.6357 0.062(6) Uiso d R 1 . . H
C2 0.3318(5) 0.3020(3) 0.7287(2) 0.0586(8) Uani d . 1 . . C
H2 0.4254 0.3528 0.7509 0.062(6) Uiso d R 1 . . H
C3 0.1818(5) 0.3161(3) 0.7665(3) 0.0674(9) Uani d . 1 . . C
H3 0.0851 0.2969 0.739 0.062(6) Uiso d R 1 . . H
C4 0.2777(5) 0.0259(3) 0.7374(2) 0.0615(9) Uani d . 1 . . C
C5 0.0869(5) 0.1353(4) 0.8338(3) 0.0674(10) Uani d . 1 . . C
C11 0.5484(8) 0.1989(7) 0.8854(4) 0.111(2) Uani d . 1 . . C
H11 0.6179 0.2476 0.8574 0.133 Uiso calc R 1 . . H
C12 0.4246(11) 0.2289(5) 0.9451(4) 0.121(3) Uani d . 1 . . C
H12 0.3978 0.3009 0.9641 0.146 Uiso calc R 1 . . H
C13 0.3548(7) 0.1306(8) 0.9679(3) 0.107(2) Uani d . 1 . . C
H13 0.2705 0.1232 1.0064 0.129 Uiso calc R 1 . . H
C14 0.4268(9) 0.0464(5) 0.9260(4) 0.108(2) Uani d . 1 . . C
H14 0.3984 -0.029 0.9301 0.129 Uiso calc R 1 . . H
C15 0.5438(6) 0.0851(6) 0.8780(4) 0.0940(17) Uani d . 1 . . C
H15 0.6121 0.0415 0.8444 0.113 Uiso calc R 1 . . H
C31 0.1501(7) 0.4106(4) 0.8306(4) 0.0959(16) Uani d . 1 . . C
H31A 0.0567 0.3944 0.8636 0.115 Uiso calc R 1 . . H
H31B 0.1366 0.4797 0.7985 0.115 Uiso calc R 1 . . H
H31C 0.2369 0.4179 0.8707 0.115 Uiso calc R 1 . . H
C111 0.5073(5) 0.1879(3) 0.6251(2) 0.0594(9) Uani d . 1 . . C
C112 0.5122(6) 0.1173(4) 0.5519(3) 0.0714(10) Uani d . 1 . . C
H112 0.4207 0.0825 0.5329 0.086 Uiso calc R 1 . . H
C113 0.6514(8) 0.0975(4) 0.5062(3) 0.0882(15) Uani d . 1 . . C
H113 0.6518 0.0496 0.4574 0.106 Uiso calc R 1 . . H
C114 0.7836(7) 0.1470(4) 0.5321(4) 0.0904(14) Uani d . 1 . . C
H114 0.8759 0.1339 0.5011 0.108 Uiso calc R 1 . . H
C115 0.7842(6) 0.2175(4) 0.6048(3) 0.0860(13) Uani d . 1 . . C
H115 0.8767 0.2518 0.6229 0.103 Uiso calc R 1 . . H
C116 0.6473(5) 0.2367(4) 0.6502(3) 0.0705(10) Uani d . 1 . . C
H116 0.6489 0.2839 0.6993 0.085 Uiso calc R 1 . . H
O4 0.2635(5) -0.0502(2) 0.6904(2) 0.0897(9) Uani d . 1 . . O
O5 -0.0444(4) 0.1237(4) 0.8478(3) 0.1033(12) Uani d . 1 . . O
Mo1 0.30972(3) 0.15249(2) 0.816652(17) 0.04694(12) Uani d . 1 . . Mo

loop_
_atom_site_aniso_label
_atom_site_aniso_U_11
_atom_site_aniso_U_22
_atom_site_aniso_U_33
_atom_site_aniso_U_12
_atom_site_aniso_U_13
_atom_site_aniso_U_23
C1 0.068(2) 0.0589(17) 0.0447(16) 0.0016(15) -0.0013(14) 0.0040(13)
C2 0.072(2) 0.0520(14) 0.0519(16) 0.0093(17) -0.0012(17) 0.0049(13)
C3 0.067(2) 0.0661(18) 0.069(2) 0.0150(19) -0.007(2) 0.0029(17)
C4 0.066(2) 0.0576(17) 0.0611(18) -0.0004(16) -0.0051(17) 0.0007(15)
C5 0.0533(18) 0.084(3) 0.065(2) -0.0022(19) 0.0025(16) -0.003(2)
C11 0.101(4) 0.158(6) 0.074(3) -0.070(4) -0.044(3) 0.039(4)
C12 0.184(7) 0.094(3) 0.086(4) 0.043(5) -0.077(5) -0.040(3)
C13 0.086(3) 0.187(7) 0.048(2) 0.004(4) -0.006(2) 0.015(3)
C14 0.123(5) 0.096(3) 0.104(4) -0.007(4) -0.055(4) 0.035(3)
C15 0.060(3) 0.142(5) 0.080(3) 0.032(3) -0.019(2) -0.026(3)
C31 0.104(4) 0.084(3) 0.100(3) 0.044(3) 0.008(3) -0.011(3)
C111 0.078(2) 0.0560(17) 0.0439(15) 0.0011(17) 0.0062(16) 0.0068(14)
C112 0.095(3) 0.067(2) 0.0518(18) 0.001(2) 0.003(2) -0.0053(17)
C113 0.125(4) 0.078(3) 0.062(2) 0.019(3) 0.020(3) -0.004(2)
C114 0.100(3) 0.086(3) 0.085(3) 0.012(3) 0.035(3) 0.014(3)
C115 0.079(3) 0.095(3) 0.084(3) -0.007(3) 0.016(2) 0.002(3)
C116 0.083(3) 0.073(2) 0.0557(17) -0.010(2) 0.0086(19) -0.0048(18)
O4 0.119(3) 0.0640(15) 0.0857(18) -0.0028(17) -0.014(2) -0.0187(15)
O5 0.0530(16) 0.141(3) 0.116(3) -0.014(2) 0.0095(18) -0.004(3)
Mo1 0.04450(15) 0.05318(15) 0.04314(15) 0.00025(12) -0.00205(11) 0.00037(11)

loop_
_atom_type_symbol
_atom_type_description
_atom_type_scat_dispersion_real
_atom_type_scat_dispersion_imag
_atom_type_scat_source
C C 0.0033 0.0016 'International Tables Vol C Tables 4.2.6.8 and 6.1.1.4'
H H 0 0 'International Tables Vol C Tables 4.2.6.8 and 6.1.1.4'
O O 0.0106 0.006 'International Tables Vol C Tables 4.2.6.8 and 6.1.1.4'
Mo Mo -1.6832 0.6857 'International Tables Vol C Tables 4.2.6.8 and 6.1.1.4'

loop_
_geom_angle_atom_site_label_1
_geom_angle_atom_site_label_2
_geom_angle_atom_site_label_3
_geom_angle
_geom_angle_publ_flag
C2 C1 C111 124.1(3) n
C111 C1 Mo1 120.8(2) y
C1 C2 Mo1 77.85(19) y
C2 C1 Mo1 66.39(17) y
C2 C3 Mo1 67.13(19) y
C3 C2 Mo1 77.1(2) y
C31 C3 Mo1 119.5(3) y
C1 C2 C3 118.9(4) y
C2 C3 C31 120.7(4) y
C5 Mo1 C4 82.04(17) y
Mo1 C4 O4 177.9(4) y
Mo1 C5 O5 177.0(4) y
C15 C11 C12 106.1(5) n
C15 C11 Mo1 72.8(3) n
C12 C11 Mo1 72.3(3) n
C13 C12 C11 105.7(5) n
C13 C12 Mo1 72.2(3) n
C11 C12 Mo1 72.2(3) n
C14 C13 C12 108.8(5) n
C14 C13 Mo1 72.3(3) n
C12 C13 Mo1 74.2(3) n
C15 C14 C13 110.4(6) n
C15 C14 Mo1 75.2(3) n
C13 C14 Mo1 74.3(3) n
C14 C15 C11 108.9(6) n
C14 C15 Mo1 71.9(3) n
C11 C15 Mo1 73.6(4) n
C116 C111 C112 116.4(4) n
C116 C111 C1 123.6(3) n
C112 C111 C1 119.9(4) n
C111 C112 C113 121.5(4) n
C114 C113 C112 120.2(4) n
C113 C114 C115 120.3(4) n
C116 C115 C114 119.6(5) n
C115 C116 C111 122.0(4) n
C5 Mo1 C2 104.35(17) n
C4 Mo1 C2 105.19(14) n
C5 Mo1 C14 105.9(2) n
C4 Mo1 C14 94.6(2) n
C2 Mo1 C14 145.8(2) n
C5 Mo1 C13 91.15(19) n
C4 Mo1 C13 122.8(2) n
C2 Mo1 C13 131.3(2) n
C14 Mo1 C13 33.4(2) n
C5 Mo1 C15 138.7(2) n
C4 Mo1 C15 95.73(19) n
C2 Mo1 C15 115.8(2) n
C14 Mo1 C15 32.9(2) n
C13 Mo1 C15 55.5(2) n
C5 Mo1 C11 145.0(2) n
C4 Mo1 C11 125.1(3) n
C2 Mo1 C11 90.15(18) n
C14 Mo1 C11 55.7(2) n
C13 Mo1 C11 56.7(2) n
C15 Mo1 C11 33.6(2) n
C5 Mo1 C3 70.91(18) n
C4 Mo1 C3 112.05(15) n
C2 Mo1 C3 35.79(14) n
C14 Mo1 C3 152.0(2) n
C13 Mo1 C3 118.9(2) n
C15 Mo1 C3 143.6(2) n
C11 Mo1 C3 110.5(2) n
C5 Mo1 C12 110.0(3) n
C4 Mo1 C12 149.89(17) n
C2 Mo1 C12 98.5(2) n
C14 Mo1 C12 56.0(2) n
C13 Mo1 C12 33.6(2) n
C15 Mo1 C12 56.7(2) n
C11 Mo1 C12 35.5(3) n
C3 Mo1 C12 98.04(17) n
C5 Mo1 C1 108.87(16) n
C4 Mo1 C1 70.93(14) n
C2 Mo1 C1 35.76(13) n
C14 Mo1 C1 139.6(2) n
C13 Mo1 C1 157.9(2) n
C15 Mo1 C1 109.16(18) n
C11 Mo1 C1 101.47(17) n
C3 Mo1 C1 62.08(14) n
C12 Mo1 C1 126.1(3) n

loop_
_geom_bond_atom_site_label_1
_geom_bond_atom_site_label_2
_geom_bond_site_symmetry_2
_geom_bond_distance
_geom_bond_publ_flag
C1 C2 . 1.419(5) y
C1 C111 . 1.473(5) y
C2 C3 . 1.412(6) y
C3 C31 . 1.506(6) y
C4 O4 . 1.155(4) y
C5 O5 . 1.150(5) y
C1 Mo1 . 2.374(3) y
C2 Mo1 . 2.225(3) y
C3 Mo1 . 2.354(4) y
C4 Mo1 . 1.941(4) y
C5 Mo1 . 1.931(4) y
C11 C15 . 1.356(9) n
C11 C12 . 1.434(10) n
C11 Mo1 . 2.353(5) n
C12 C13 . 1.355(9) n
C12 Mo1 . 2.354(4) n
C13 C14 . 1.333(9) n
C13 Mo1 . 2.329(4) n
C14 C15 . 1.318(9) n
C14 Mo1 . 2.305(5) n
C15 Mo1 . 2.344(5) n
C111 C116 . 1.382(6) n
C111 C112 . 1.387(5) n
C112 C113 . 1.394(7) n
C113 C114 . 1.331(8) n
C114 C115 . 1.380(7) n
C115 C116 . 1.375(6) n

loop_
_geom_torsion_atom_site_label_1
_geom_torsion_atom_site_label_2
_geom_torsion_atom_site_label_3
_geom_torsion_atom_site_label_4
_geom_torsion
_geom_torsion_publ_flag
C111 C1 C2 C3 -179.9(3) y
Mo1 C1 C2 C3 -67.7(3) n
C111 C1 C2 Mo1 -112.2(3) n
C1 C2 C3 C31 179.8(4) y
Mo1 C2 C3 C31 111.7(4) n
C1 C2 C3 Mo1 68.1(3) n
C15 C11 C12 C13 -0.6(6) n
Mo1 C11 C12 C13 64.9(4) n
C15 C11 C12 Mo1 -65.5(4) n
C11 C12 C13 C14 -0.5(6) n
Mo1 C12 C13 C14 64.5(4) n
C11 C12 C13 Mo1 -65.0(3) n
C12 C13 C14 C15 1.4(6) n
Mo1 C13 C14 C15 67.2(4) n
C12 C13 C14 Mo1 -65.7(4) n
C13 C14 C15 C11 -1.8(7) n
Mo1 C14 C15 C11 64.8(4) n
C13 C14 C15 Mo1 -66.6(4) n
C12 C11 C15 C14 1.5(6) n
Mo1 C11 C15 C14 -63.7(4) n
C12 C11 C15 Mo1 65.1(4) n
C2 C1 C111 C116 13.0(5) y
Mo1 C1 C111 C116 -67.8(4) n
C2 C1 C111 C112 -163.7(3) n
Mo1 C1 C111 C112 115.5(3) n
C116 C111 C112 C113 -0.2(6) n
C1 C111 C112 C113 176.7(4) n
C111 C112 C113 C114 -0.3(7) n
C112 C113 C114 C115 0.5(8) n
C113 C114 C115 C116 -0.2(8) n
C114 C115 C116 C111 -0.4(7) n
C112 C111 C116 C115 0.6(6) n
C1 C111 C116 C115 -176.2(4) n
O5 C5 Mo1 C4 114(9) n
O5 C5 Mo1 C2 -142(8) n
O5 C5 Mo1 C14 22(9) n
O5 C5 Mo1 C13 -9(9) n
O5 C5 Mo1 C15 25(9) n
O5 C5 Mo1 C11 -30(9) n
O5 C5 Mo1 C3 -129(9) n
O5 C5 Mo1 C12 -37(9) n
O5 C5 Mo1 C1 -18(10) n
O4 C4 Mo1 C5 -159(9) n
O4 C4 Mo1 C2 98(9) n
O4 C4 Mo1 C14 -54(9) n
O4 C4 Mo1 C13 -73(9) n
O4 C4 Mo1 C15 -21(9) n
O4 C4 Mo1 C11 -3(9) n
O4 C4 Mo1 C3 135(9) n
O4 C4 Mo1 C12 -43(9) n
O4 C4 Mo1 C1 87(9) n
C3 C2 Mo1 C5 21.3(3) n
C1 C2 Mo1 C5 -102.5(3) n
C3 C2 Mo1 C4 106.8(2) n
C1 C2 Mo1 C4 -17.0(3) n
C3 C2 Mo1 C14 -130.1(4) n
C1 C2 Mo1 C14 106.1(4) n
C3 C2 Mo1 C13 -83.3(3) n
C1 C2 Mo1 C13 152.9(3) n
C3 C2 Mo1 C15 -149.0(2) n
C1 C2 Mo1 C15 87.3(3) n
C3 C2 Mo1 C11 -126.6(3) n
C1 C2 Mo1 C11 109.7(3) n
C1 C2 Mo1 C3 -123.8(3) n
C3 C2 Mo1 C12 -92.0(3) n
C1 C2 Mo1 C12 144.3(3) n
C3 C2 Mo1 C1 123.8(3) n
C15 C14 Mo1 C5 176.5(4) n
C13 C14 Mo1 C5 -66.8(4) n
C15 C14 Mo1 C4 93.5(4) n
C13 C14 Mo1 C4 -149.8(4) n
C15 C14 Mo1 C2 -32.3(7) n
C13 C14 Mo1 C2 84.4(6) n
C15 C14 Mo1 C13 -116.7(6) n
C13 C14 Mo1 C15 116.7(6) n
C15 C14 Mo1 C11 -36.7(4) n
C13 C14 Mo1 C11 80.0(5) n
C15 C14 Mo1 C3 -104.4(6) n
C13 C14 Mo1 C3 12.3(8) n
C15 C14 Mo1 C12 -79.9(5) n
C13 C14 Mo1 C12 36.8(4) n
C15 C14 Mo1 C1 27.8(6) n
C13 C14 Mo1 C1 144.5(4) n
C14 C13 Mo1 C5 117.8(5) n
C12 C13 Mo1 C5 -125.9(5) n
C14 C13 Mo1 C4 36.6(5) n
C12 C13 Mo1 C4 152.8(4) n
C14 C13 Mo1 C2 -131.9(4) n
C12 C13 Mo1 C2 -15.6(6) n
C12 C13 Mo1 C14 116.3(6) n
C14 C13 Mo1 C15 -36.1(4) n
C12 C13 Mo1 C15 80.2(5) n
C14 C13 Mo1 C11 -76.8(5) n
C12 C13 Mo1 C11 39.5(4) n
C14 C13 Mo1 C3 -173.4(4) n
C12 C13 Mo1 C3 -57.2(5) n
C14 C13 Mo1 C12 -116.3(6) n
C14 C13 Mo1 C1 -86.9(8) n
C12 C13 Mo1 C1 29.4(9) n
C14 C15 Mo1 C5 -5.1(6) n
C11 C15 Mo1 C5 -122.0(5) n
C14 C15 Mo1 C4 -89.6(4) n
C11 C15 Mo1 C4 153.5(4) n
C14 C15 Mo1 C2 160.5(4) n
C11 C15 Mo1 C2 43.6(5) n
C11 C15 Mo1 C14 -116.9(6) n
C14 C15 Mo1 C13 36.7(4) n
C11 C15 Mo1 C13 -80.2(4) n
C14 C15 Mo1 C11 116.9(6) n
C14 C15 Mo1 C3 130.0(5) n
C11 C15 Mo1 C3 13.1(6) n
C14 C15 Mo1 C12 77.4(5) n
C11 C15 Mo1 C12 -39.4(4) n
C14 C15 Mo1 C1 -161.4(4) n
C11 C15 Mo1 C1 81.8(4) n
C15 C11 Mo1 C5 102.5(6) n
C12 C11 Mo1 C5 -11.3(7) n
C15 C11 Mo1 C4 -32.8(5) n
C12 C11 Mo1 C4 -146.6(4) n
C15 C11 Mo1 C2 -141.6(4) n
C12 C11 Mo1 C2 104.6(4) n
C15 C11 Mo1 C14 35.9(4) n
C12 C11 Mo1 C14 -77.9(4) n
C15 C11 Mo1 C13 76.4(4) n
C12 C11 Mo1 C13 -37.4(4) n
C12 C11 Mo1 C15 -113.8(5) n
C15 C11 Mo1 C3 -171.7(4) n
C12 C11 Mo1 C3 74.5(4) n
C15 C11 Mo1 C12 113.8(5) n
C15 C11 Mo1 C1 -107.5(4) n
C12 C11 Mo1 C1 138.7(4) n
C2 C3 Mo1 C5 -158.2(3) n
C31 C3 Mo1 C5 88.4(4) n
C2 C3 Mo1 C4 -85.5(3) n
C31 C3 Mo1 C4 161.0(4) n
C31 C3 Mo1 C2 -113.5(5) n
C2 C3 Mo1 C14 113.8(5) n
C31 C3 Mo1 C14 0.3(7) n
C2 C3 Mo1 C13 121.5(3) n
C31 C3 Mo1 C13 8.0(5) n
C2 C3 Mo1 C15 51.3(4) n
C31 C3 Mo1 C15 -62.1(5) n
C2 C3 Mo1 C11 59.0(3) n
C31 C3 Mo1 C11 -54.4(4) n
C2 C3 Mo1 C12 93.4(3) n
C31 C3 Mo1 C12 -20.0(5) n
C2 C3 Mo1 C1 -33.4(2) n
C31 C3 Mo1 C1 -146.8(4) n
C13 C12 Mo1 C5 59.5(5) n
C11 C12 Mo1 C5 173.1(4) n
C13 C12 Mo1 C4 -49.9(8) n
C11 C12 Mo1 C4 63.7(8) n
C13 C12 Mo1 C2 168.2(4) n
C11 C12 Mo1 C2 -78.1(4) n
C13 C12 Mo1 C14 -36.6(4) n
C11 C12 Mo1 C14 77.0(4) n
C11 C12 Mo1 C13 113.6(5) n
C13 C12 Mo1 C15 -76.4(4) n
C11 C12 Mo1 C15 37.2(4) n
C13 C12 Mo1 C11 -113.6(5) n
C13 C12 Mo1 C3 132.0(4) n
C11 C12 Mo1 C3 -114.3(4) n
C13 C12 Mo1 C1 -166.8(4) n
C11 C12 Mo1 C1 -53.1(4) n
C2 C1 Mo1 C5 88.5(3) n
C111 C1 Mo1 C5 -154.6(3) n
C2 C1 Mo1 C4 162.6(3) n
C111 C1 Mo1 C4 -80.5(3) n
C111 C1 Mo1 C2 116.9(4) n
C2 C1 Mo1 C14 -123.4(3) n
C111 C1 Mo1 C14 -6.5(4) n
C2 C1 Mo1 C13 -65.3(7) n
C111 C1 Mo1 C13 51.6(7) n
C2 C1 Mo1 C15 -107.9(3) n
C111 C1 Mo1 C15 9.0(3) n
C2 C1 Mo1 C11 -73.9(3) n
C111 C1 Mo1 C11 43.0(4) n
C2 C1 Mo1 C3 33.4(2) n
C111 C1 Mo1 C3 150.3(3) n
C2 C1 Mo1 C12 -45.6(3) n
C111 C1 Mo1 C12 71.3(3) n
